data_7245536
loop_
_publ_author_name
'Stoesser, Julian'
'Engelage, Elric'
'Huber, Stefan'

_publ_section_title
;
 Co-crystallization studies of the syn- and anti-atropisomers of
 triphenyl-based perfluorinated halogen bond donors with halides
;
_journal_name_full CrystEngComm
_journal_paper_doi 10.1039/D2CE00973K
_journal_year 2022
_chemical_formula_moiety '2(C18 F12 I2), C9 H18 N3, I'
_chemical_formula_sum 'C45 H18 F24 I5 N3'
_chemical_formula_weight 1691.12
_space_group_crystal_system orthorhombic
_space_group_IT_number 60
_space_group_name_Hall '-P 2n 2ab'
_space_group_name_H-M_alt 'P b c n'
_atom_sites_solution_hydrogens geom
_atom_sites_solution_primary 'dual space'
_atom_sites_solution_secondary difmap
_audit_creation_method SHELXL-2017/1
_audit_update_record
;
2022-08-27 deposited with the CCDC.	2022-09-16 downloaded from the CCDC.
;
_cell_angle_alpha 90
_cell_angle_beta 90
_cell_angle_gamma 90
_cell_formula_units_Z 8
_cell_length_a 20.5688(18)
_cell_length_b 7.5520(4)
_cell_length_c 65.850(11)
_cell_measurement_reflns_used 8956
_cell_measurement_temperature 170(2)
_cell_measurement_theta_max 66.5
_cell_measurement_theta_min 3.4
_cell_volume 10229(2)
_computing_cell_refinement 'CrysAlisPro 1.171.39.16b (Rigaku OD, 2015)'
_computing_data_collection 'CrysAlisPro 1.171.39.16b (Rigaku OD, 2015)'
_computing_data_reduction 'CrysAlisPro 1.171.39.16b (Rigaku OD, 2015)'
_computing_molecular_graphics
;
 Diamond 4 - Crystal and Molecular Structure Visualization
  Crystal Impact - Dr. H. Putz & Dr. K. Brandenburg GbR, 
  Kreuzherrenstr. 102, 53227 Bonn, Germany
  http://www.crystalimpact.com/diamond
 Mercury CSD 2.0 - New Features for the Visualization 
 and Investigation of Crystal Structures
  C. F. Macrae, I. J. Bruno, J. A. Chisholm, P. R. Edgington, P. McCabe,
  E. Pidcock, 
  L. Rodriguez-Monge, R. Taylor, J. van de Streek and P. A. Wood, 
  J. Appl. Cryst., 41, 466-470, 2008
;
_computing_publication_material 'WinGX L. J. Farrugia, J. Appl. Crystallogr., 1999, 32, 837-838.'
_computing_structure_refinement 'SHELXL-2018/3 (Sheldrick, 2018)'
_computing_structure_solution
;
 shelXT  G. M. Sheldrick, Acta Crystallogr., Sect. A: Found. Crystallogr.,
 2008, 64, 112-122.
 shelXle C. B. Huebschle, G. M. Sheldrick and B. Dittrich J. Appl. Cryst.
  (2011). 44, 1281-1284
;
_diffrn_ambient_environment N~2~
_diffrn_ambient_temperature 170.00(14)
_diffrn_detector 'CCD plate'
_diffrn_detector_area_resol_mean 10.4409
_diffrn_detector_type Atlas
_diffrn_measured_fraction_theta_full 0.995
_diffrn_measured_fraction_theta_max 0.995
_diffrn_measurement_device 'four-circle diffractometer'
_diffrn_measurement_device_type 'SuperNova, Single source at offset/far, Atlas'
_diffrn_radiation_monochromator mirror
_diffrn_radiation_probe x-ray
_diffrn_radiation_type 'Cu K\a'
_diffrn_radiation_wavelength 1.54184
_diffrn_reflns_av_R_equivalents 0.0720
_diffrn_reflns_av_unetI/netI 0.0448
_diffrn_reflns_Laue_measured_fraction_full 0.995
_diffrn_reflns_Laue_measured_fraction_max 0.995
_diffrn_reflns_limit_h_max 23
_diffrn_reflns_limit_h_min -24
_diffrn_reflns_limit_k_max 8
_diffrn_reflns_limit_k_min -6
_diffrn_reflns_limit_l_max 78
_diffrn_reflns_limit_l_min -77
_diffrn_reflns_number 56470
_diffrn_reflns_point_group_measured_fraction_full 0.995
_diffrn_reflns_point_group_measured_fraction_max 0.995
_diffrn_reflns_theta_full 66.500
_diffrn_reflns_theta_max 66.500
_diffrn_reflns_theta_min 3.439
_diffrn_source 'micro-focus sealed X-ray tube'
_diffrn_source_type 'SuperNova (Cu) X-ray Source'
_exptl_absorpt_coefficient_mu 25.030
_exptl_absorpt_correction_T_max 1.00000
_exptl_absorpt_correction_T_min 0.17745
_exptl_absorpt_correction_type multi-scan
_exptl_absorpt_process_details
;
CrysAlisPro 1.171.39.16b (Rigaku Oxford Diffraction, 2015)
Empirical absorption correction using spherical harmonics,
 implemented in SCALE3 ABSPACK scaling algorithm.
;
_exptl_crystal_colour colorless
_exptl_crystal_density_diffrn 2.196
_exptl_crystal_density_meas ?
_exptl_crystal_description needle
_exptl_crystal_F_000 6320
_exptl_crystal_size_max 0.084
_exptl_crystal_size_mid 0.052
_exptl_crystal_size_min 0.032
_refine_diff_density_max 1.149
_refine_diff_density_min -1.192
_refine_diff_density_rms 0.142
_refine_ls_extinction_method none
_refine_ls_goodness_of_fit_ref 1.207
_refine_ls_hydrogen_treatment constr
_refine_ls_matrix_type full
_refine_ls_number_parameters 700
_refine_ls_number_reflns 8956
_refine_ls_number_restraints 0
_refine_ls_restrained_S_all 1.207
_refine_ls_R_factor_all 0.0631
_refine_ls_R_factor_gt 0.0541
_refine_ls_shift/su_max 0.001
_refine_ls_shift/su_mean 0.000
_refine_ls_structure_factor_coef Fsqd
_refine_ls_weighting_details 'w=1/[\s^2^(Fo^2^)+(0.0099P)^2^+92.5853P] where P=(Fo^2^+2Fc^2^)/3'
_refine_ls_weighting_scheme calc
_refine_ls_wR_factor_gt 0.1011
_refine_ls_wR_factor_ref 0.1046
_reflns_Friedel_coverage 0.000
_reflns_number_gt 7859
_reflns_number_total 8956
_reflns_threshold_expression 'I > 2\s(I)'
_cod_data_source_file d2ce00973k2.cif
_cod_data_source_block syn-m-1-TDAI
_cod_depositor_comments
;
The following automatic conversions were performed:

data item '_exptl_crystal_density_meas' value 'not measured' was
changed to '?' -- the value is perceived as not measured.

data item '_atom_sites_solution_secondary' value 'diffmap' was
changed to 'difmap'.

Automatic conversion script
Id: cif_fix_values 7556 2019-12-06 15:28:31Z antanas 
;
_cod_original_cell_volume 10228.8(19)
_cod_database_code 7245536
_shelx_shelxl_version_number 2017/1
_shelx_space_group_comment
;
The symmetry employed for this shelxl refinement is uniquely defined
by the following loop, which should always be used as a source of
symmetry information in preference to the above space-group names.
They are only intended as comments.
;
_oxdiff_exptl_absorpt_empirical_full_min 0.430
_oxdiff_exptl_absorpt_empirical_full_max 2.647
_oxdiff_exptl_absorpt_empirical_details
;
Empirical correction (ABSPACK) includes:
- Absorption correction using spherical harmonics
- Frame scaling
- Detector area scaling
;

loop_
_space_group_symop_operation_xyz
'x, y, z'
'-x+1/2, -y+1/2, z+1/2'
'-x, y, -z+1/2'
'x+1/2, -y+1/2, -z'
'-x, -y, -z'
'x-1/2, y-1/2, -z-1/2'
'x, -y, z-1/2'
'-x-1/2, y-1/2, z'

loop_
_atom_site_label
_atom_site_type_symbol
_atom_site_fract_x
_atom_site_fract_y
_atom_site_fract_z
_atom_site_U_iso_or_equiv
_atom_site_adp_type
_atom_site_occupancy
_atom_site_site_symmetry_order
_atom_site_calc_flag
_atom_site_refinement_flags_posn
_atom_site_refinement_flags_adp
_atom_site_refinement_flags_occupancy
_atom_site_disorder_assembly
_atom_site_disorder_group
I1 I 0.46498(3) 0.26964(9) 0.40633(2) 0.04048(15) Uani 1 1 d . . . . .
I2 I 0.64588(2) 0.32230(7) 0.42846(2) 0.02835(12) Uani 1 1 d . . . . .
F1 F 0.3161(3) 0.3610(9) 0.39828(10) 0.0633(18) Uani 1 1 d . . . . .
F2 F 0.2079(3) 0.2986(10) 0.41944(12) 0.074(2) Uani 1 1 d . . . . .
F3 F 0.2140(3) 0.1442(10) 0.45648(12) 0.075(2) Uani 1 1 d . . . . .
F4 F 0.3291(3) 0.0454(8) 0.47214(9) 0.0500(15) Uani 1 1 d . . . . .
F5 F 0.4255(3) -0.1995(6) 0.44948(8) 0.0376(12) Uani 1 1 d . . . . .
F6 F 0.5414(3) -0.2889(6) 0.46582(9) 0.0414(13) Uani 1 1 d . . . . .
F7 F 0.6255(3) -0.0374(7) 0.47721(9) 0.0402(13) Uani 1 1 d . . . . .
F8 F 0.4784(2) 0.4010(6) 0.45653(8) 0.0343(12) Uani 1 1 d . . . . .
F9 F 0.5595(3) 0.3266(8) 0.50614(7) 0.0497(16) Uani 1 1 d . . . . .
F10 F 0.6449(3) 0.5764(8) 0.51817(8) 0.0551(17) Uani 1 1 d . . . . .
F11 F 0.7339(3) 0.7054(8) 0.49161(9) 0.0531(15) Uani 1 1 d . . . . .
F12 F 0.7345(3) 0.5919(8) 0.45288(9) 0.0524(16) Uani 1 1 d . . . . .
C10 C 0.3819(4) 0.2360(12) 0.42420(14) 0.033(2) Uani 1 1 d . . . . .
C11 C 0.3218(5) 0.2834(14) 0.41670(15) 0.045(2) Uani 1 1 d . . . . .
C12 C 0.2654(5) 0.2516(14) 0.42744(19) 0.050(3) Uani 1 1 d . . . . .
C13 C 0.2691(4) 0.1720(14) 0.44587(19) 0.049(3) Uani 1 1 d . . . . .
C14 C 0.3289(5) 0.1237(13) 0.45383(15) 0.038(2) Uani 1 1 d . . . . .
C15 C 0.3859(4) 0.1547(11) 0.44332(13) 0.0273(18) Uani 1 1 d . . . . .
C16 C 0.4490(4) 0.1044(11) 0.45274(12) 0.0257(17) Uani 1 1 d . . . . .
C17 C 0.4661(4) -0.0728(11) 0.45558(12) 0.0271(18) Uani 1 1 d . . . . .
C18 C 0.5248(4) -0.1188(11) 0.46387(13) 0.0308(19) Uani 1 1 d . . . . .
C19 C 0.5678(4) 0.0110(11) 0.46950(12) 0.0271(18) Uani 1 1 d . . . . .
C20 C 0.5540(4) 0.1894(10) 0.46712(11) 0.0231(17) Uani 1 1 d . . . . .
C21 C 0.4938(4) 0.2303(10) 0.45894(11) 0.0221(16) Uani 1 1 d . . . . .
C22 C 0.6017(4) 0.3275(9) 0.47284(12) 0.0202(16) Uani 1 1 d . . . . .
C23 C 0.6026(4) 0.3891(11) 0.49272(12) 0.0275(18) Uani 1 1 d . . . . .
C24 C 0.6469(5) 0.5180(12) 0.49905(13) 0.033(2) Uani 1 1 d . . . . .
C25 C 0.6905(5) 0.5819(11) 0.48543(14) 0.034(2) Uani 1 1 d . . . . .
C26 C 0.6910(4) 0.5229(12) 0.46581(13) 0.0301(19) Uani 1 1 d . . . . .
C27 C 0.6467(4) 0.3966(10) 0.45930(11) 0.0213(16) Uani 1 1 d . . . . .
N1 N 0.4594(4) 0.7251(13) 0.37212(18) 0.061(3) Uani 1 1 d . . . . .
N2 N 0.6158(4) 0.7473(10) 0.39913(12) 0.0412(19) Uani 1 1 d . . . . .
N3 N 0.6130(4) 0.6609(11) 0.34454(12) 0.0405(19) Uani 1 1 d . . . . .
C1 C 0.4221(6) 0.6942(17) 0.3537(3) 0.092(6) Uani 1 1 d . . . . .
H1A H 0.377390 0.735475 0.355707 0.138 Uiso 1 1 calc R U . . .
H1AB H 0.421835 0.567256 0.350637 0.138 Uiso 1 1 calc R U . . .
H1AC H 0.441957 0.759000 0.342419 0.138 Uiso 1 1 calc R U . . .
C2 C 0.4241(6) 0.7676(16) 0.3903(3) 0.085(5) Uani 1 1 d . . . . .
H2A H 0.395561 0.868985 0.387726 0.128 Uiso 1 1 calc R U . . .
H2AB H 0.454848 0.797363 0.401150 0.128 Uiso 1 1 calc R U . . .
H2AC H 0.397909 0.665389 0.394426 0.128 Uiso 1 1 calc R U . . .
C3 C 0.5835(7) 0.8007(15) 0.41751(16) 0.058(3) Uani 1 1 d . . . . .
H3A H 0.564588 0.918694 0.415650 0.087 Uiso 1 1 calc R U . . .
H3AB H 0.615005 0.804059 0.428680 0.087 Uiso 1 1 calc R U . . .
H3AC H 0.548996 0.715866 0.420730 0.087 Uiso 1 1 calc R U . . .
C4 C 0.6857(5) 0.7590(14) 0.39830(18) 0.056(3) Uani 1 1 d . . . . .
H4A H 0.702947 0.659142 0.390467 0.083 Uiso 1 1 calc R U . . .
H4AB H 0.703409 0.755518 0.412111 0.083 Uiso 1 1 calc R U . . .
H4AC H 0.698328 0.870381 0.391750 0.083 Uiso 1 1 calc R U . . .
C5 C 0.6828(5) 0.6375(17) 0.34481(18) 0.058(3) Uani 1 1 d . . . . .
H5A H 0.699052 0.630390 0.330838 0.086 Uiso 1 1 calc R U . . .
H5AB H 0.693590 0.527963 0.352045 0.086 Uiso 1 1 calc R U . . .
H5AC H 0.703101 0.738263 0.351718 0.086 Uiso 1 1 calc R U . . .
C6 C 0.5768(7) 0.6282(15) 0.32581(16) 0.059(3) Uani 1 1 d . . . . .
H6A H 0.542457 0.717324 0.324357 0.088 Uiso 1 1 calc R U . . .
H6AB H 0.557208 0.509973 0.326333 0.088 Uiso 1 1 calc R U . . .
H6AC H 0.606383 0.635403 0.314177 0.088 Uiso 1 1 calc R U . . .
C7 C 0.5239(4) 0.7174(12) 0.37186(15) 0.036(2) Uani 1 1 d . . . . .
C8 C 0.5821(4) 0.7276(12) 0.38204(14) 0.0315(19) Uani 1 1 d . . . . .
C9 C 0.5808(4) 0.6916(11) 0.36144(14) 0.0315(19) Uani 1 1 d . . . . .
I3 I 0.47410(2) 0.19940(8) 0.34760(2) 0.03158(13) Uani 1 1 d . . . . .
I4 I 0.64475(2) 0.10802(7) 0.32265(2) 0.02728(12) Uani 1 1 d . . . . .
F13 F 0.3292(3) 0.0915(9) 0.35826(9) 0.0538(16) Uani 1 1 d . . . . .
F14 F 0.2188(3) 0.0868(10) 0.33690(12) 0.069(2) Uani 1 1 d . . . . .
F15 F 0.2179(3) 0.1915(11) 0.29742(12) 0.079(2) Uani 1 1 d . . . . .
F16 F 0.3279(3) 0.3023(9) 0.27959(8) 0.0517(15) Uani 1 1 d . . . . .
F17 F 0.4909(2) 0.0239(6) 0.29961(7) 0.0290(10) Uani 1 1 d . . . . .
F18 F 0.4101(3) 0.6040(7) 0.29595(9) 0.0444(14) Uani 1 1 d . . . . .
F19 F 0.5153(3) 0.7029(7) 0.27409(9) 0.0519(16) Uani 1 1 d . . . . .
F20 F 0.6093(3) 0.4664(7) 0.26568(8) 0.0416(13) Uani 1 1 d . . . . .
F21 F 0.5679(3) 0.1191(8) 0.24374(8) 0.0461(14) Uani 1 1 d . . . . .
F22 F 0.6569(3) -0.1202(9) 0.23189(9) 0.0612(18) Uani 1 1 d . . . . .
F23 F 0.7405(3) -0.2588(9) 0.25940(9) 0.0635(19) Uani 1 1 d . . . . .
F24 F 0.7360(3) -0.1568(9) 0.29839(9) 0.0596(19) Uani 1 1 d . . . . .
C28 C 0.3885(4) 0.1983(12) 0.32986(13) 0.0288(18) Uani 1 1 d . . . . .
C29 C 0.3317(4) 0.1443(13) 0.33868(14) 0.037(2) Uani 1 1 d . . . . .
C30 C 0.2741(5) 0.1418(13) 0.32778(17) 0.043(2) Uani 1 1 d . . . . .
C31 C 0.2737(4) 0.1945(15) 0.30795(17) 0.047(3) Uani 1 1 d . . . . .
C32 C 0.3306(4) 0.2510(12) 0.29919(14) 0.032(2) Uani 1 1 d . . . . .
C33 C 0.3885(4) 0.2525(11) 0.30955(12) 0.0264(18) Uani 1 1 d . . . . .
C34 C 0.4478(4) 0.3110(11) 0.29875(12) 0.0255(17) Uani 1 1 d . . . . .
C35 C 0.4981(4) 0.1934(10) 0.29396(11) 0.0211(16) Uani 1 1 d . . . . .
C36 C 0.5536(4) 0.2389(10) 0.28312(11) 0.0210(16) Uani 1 1 d . . . . .
C37 C 0.5569(4) 0.4116(12) 0.27649(13) 0.032(2) Uani 1 1 d . . . . .
C38 C 0.5092(5) 0.5352(12) 0.28058(14) 0.033(2) Uani 1 1 d . . . . .
C39 C 0.4565(4) 0.4830(12) 0.29163(13) 0.0287(18) Uani 1 1 d . . . . .
C40 C 0.6046(4) 0.1075(10) 0.27775(12) 0.0214(16) Uani 1 1 d . . . . .
C41 C 0.6088(4) 0.0519(12) 0.25772(12) 0.0299(19) Uani 1 1 d . . . . .
C42 C 0.6539(5) -0.0681(12) 0.25145(13) 0.036(2) Uani 1 1 d . . . . .
C43 C 0.6964(5) -0.1391(12) 0.26543(15) 0.040(2) Uani 1 1 d . . . . .
C44 C 0.6922(4) -0.0864(13) 0.28537(13) 0.036(2) Uani 1 1 d . . . . .
C45 C 0.6477(4) 0.0370(11) 0.29176(11) 0.0221(16) Uani 1 1 d . . . . .
I5 I 0.61764(3) 0.21830(8) 0.37560(2) 0.03090(13) Uani 1 1 d . . . . .

loop_
_atom_site_aniso_label
_atom_site_aniso_U_11
_atom_site_aniso_U_22
_atom_site_aniso_U_33
_atom_site_aniso_U_23
_atom_site_aniso_U_13
_atom_site_aniso_U_12
I1 0.0433(3) 0.0489(4) 0.0292(3) 0.0063(3) -0.0028(2) -0.0027(3)
I2 0.0271(3) 0.0327(3) 0.0253(2) 0.0018(2) 0.00310(19) -0.0015(2)
F1 0.057(4) 0.068(4) 0.065(4) 0.005(3) -0.027(3) 0.013(3)
F2 0.033(3) 0.072(5) 0.118(6) -0.025(4) -0.029(4) 0.018(3)
F3 0.029(3) 0.088(5) 0.108(6) -0.019(5) 0.020(3) -0.004(3)
F4 0.040(3) 0.055(4) 0.055(4) -0.001(3) 0.019(3) -0.012(3)
F5 0.044(3) 0.016(3) 0.052(3) -0.004(2) -0.001(2) -0.012(2)
F6 0.042(3) 0.016(3) 0.066(4) 0.005(2) -0.004(3) -0.004(2)
F7 0.037(3) 0.025(3) 0.058(3) 0.007(2) -0.011(2) 0.002(2)
F8 0.039(3) 0.013(2) 0.050(3) -0.003(2) -0.007(2) -0.002(2)
F9 0.064(4) 0.061(4) 0.024(3) -0.006(2) 0.014(2) -0.030(3)
F10 0.070(4) 0.062(4) 0.034(3) -0.022(3) -0.002(3) -0.020(3)
F11 0.048(3) 0.050(4) 0.061(4) -0.012(3) -0.010(3) -0.027(3)
F12 0.039(3) 0.065(4) 0.053(3) 0.004(3) 0.004(3) -0.032(3)
C10 0.021(4) 0.038(5) 0.041(5) -0.010(4) -0.006(3) 0.001(4)
C11 0.048(6) 0.041(6) 0.045(6) -0.009(5) -0.017(5) 0.006(5)
C12 0.027(5) 0.044(6) 0.080(8) -0.019(6) -0.015(5) 0.009(4)
C13 0.021(5) 0.043(6) 0.083(8) -0.021(6) 0.006(5) 0.002(4)
C14 0.036(5) 0.031(5) 0.046(6) -0.011(4) 0.006(4) -0.009(4)
C15 0.025(4) 0.019(4) 0.038(5) -0.011(3) -0.003(3) -0.006(3)
C16 0.027(4) 0.024(5) 0.025(4) -0.003(3) 0.004(3) 0.003(3)
C17 0.036(5) 0.018(4) 0.027(4) -0.003(3) 0.009(3) -0.007(4)
C18 0.043(5) 0.013(4) 0.036(5) 0.004(3) 0.007(4) -0.004(4)
C19 0.022(4) 0.029(5) 0.030(4) 0.002(3) 0.001(3) 0.004(3)
C20 0.028(4) 0.018(4) 0.023(4) -0.002(3) 0.002(3) -0.008(3)
C21 0.026(4) 0.014(4) 0.026(4) -0.003(3) 0.002(3) -0.002(3)
C22 0.021(4) 0.008(4) 0.031(4) -0.003(3) -0.004(3) -0.004(3)
C23 0.035(5) 0.026(5) 0.022(4) 0.000(3) 0.004(3) -0.004(4)
C24 0.045(5) 0.026(5) 0.028(4) -0.006(4) -0.002(4) -0.006(4)
C25 0.040(5) 0.014(4) 0.047(5) -0.003(4) -0.009(4) -0.007(4)
C26 0.023(4) 0.034(5) 0.034(5) 0.006(4) -0.001(3) -0.009(4)
C27 0.025(4) 0.018(4) 0.022(4) 0.003(3) 0.002(3) -0.004(3)
N1 0.021(4) 0.045(6) 0.118(9) -0.002(6) 0.006(5) 0.001(4)
N2 0.053(5) 0.029(5) 0.041(4) 0.003(3) -0.005(4) -0.003(4)
N3 0.044(5) 0.038(5) 0.039(4) 0.008(4) 0.001(4) -0.001(4)
C1 0.052(8) 0.046(8) 0.178(17) -0.017(9) -0.057(9) 0.008(6)
C2 0.050(7) 0.038(7) 0.168(16) 0.008(8) 0.052(9) 0.006(6)
C3 0.096(9) 0.031(6) 0.046(6) -0.002(5) 0.002(6) 0.003(6)
C4 0.043(6) 0.040(6) 0.083(8) 0.012(6) -0.035(6) 0.000(5)
C5 0.045(6) 0.068(8) 0.060(7) 0.005(6) 0.020(5) 0.005(6)
C6 0.092(9) 0.039(7) 0.045(6) 0.002(5) -0.003(6) -0.019(6)
C7 0.029(5) 0.021(5) 0.059(6) 0.006(4) -0.001(4) 0.003(4)
C8 0.028(4) 0.024(5) 0.043(5) 0.006(4) -0.002(4) 0.004(4)
C9 0.027(4) 0.022(5) 0.045(5) 0.007(4) -0.005(4) -0.004(4)
I3 0.0285(3) 0.0432(3) 0.0230(2) 0.0025(2) 0.00068(19) 0.0026(2)
I4 0.0209(2) 0.0378(3) 0.0231(2) 0.0039(2) -0.00219(18) 0.0026(2)
F13 0.043(3) 0.070(4) 0.048(3) 0.016(3) 0.020(3) 0.003(3)
F14 0.018(3) 0.087(5) 0.102(5) 0.022(4) 0.018(3) -0.008(3)
F15 0.024(3) 0.116(6) 0.097(5) 0.025(5) -0.017(3) -0.014(4)
F16 0.031(3) 0.081(4) 0.043(3) 0.012(3) -0.016(2) -0.002(3)
F17 0.028(2) 0.024(3) 0.034(3) 0.001(2) 0.0045(19) 0.001(2)
F18 0.034(3) 0.036(3) 0.063(4) 0.007(3) 0.008(3) 0.021(2)
F19 0.063(4) 0.024(3) 0.069(4) 0.016(3) 0.019(3) 0.011(3)
F20 0.037(3) 0.034(3) 0.053(3) 0.009(2) 0.021(2) 0.000(2)
F21 0.039(3) 0.073(4) 0.027(3) -0.004(3) -0.007(2) 0.021(3)
F22 0.068(4) 0.080(5) 0.036(3) -0.024(3) 0.004(3) 0.018(4)
F23 0.067(4) 0.066(4) 0.058(4) -0.001(3) 0.018(3) 0.044(4)
F24 0.050(4) 0.081(5) 0.047(3) 0.016(3) 0.005(3) 0.047(3)
C28 0.016(4) 0.035(5) 0.036(4) 0.000(4) -0.001(3) 0.007(4)
C29 0.032(5) 0.041(6) 0.037(5) 0.008(4) 0.011(4) 0.002(4)
C30 0.027(5) 0.034(6) 0.069(7) 0.011(5) 0.008(4) -0.001(4)
C31 0.020(4) 0.052(6) 0.068(7) 0.008(5) -0.011(4) -0.001(4)
C32 0.017(4) 0.032(5) 0.048(5) 0.002(4) -0.005(3) 0.002(3)
C33 0.022(4) 0.024(5) 0.033(4) -0.001(3) 0.001(3) 0.004(3)
C34 0.021(4) 0.032(5) 0.024(4) 0.002(3) -0.006(3) 0.007(3)
C35 0.019(4) 0.024(4) 0.020(4) 0.002(3) -0.005(3) -0.005(3)
C36 0.023(4) 0.020(4) 0.021(4) 0.002(3) -0.005(3) 0.006(3)
C37 0.036(5) 0.033(5) 0.028(4) 0.006(4) 0.008(4) 0.006(4)
C38 0.039(5) 0.023(5) 0.037(5) 0.009(4) -0.005(4) 0.003(4)
C39 0.022(4) 0.030(5) 0.035(5) 0.000(4) 0.000(3) 0.000(3)
C40 0.021(4) 0.016(4) 0.027(4) -0.001(3) 0.001(3) 0.002(3)
C41 0.030(4) 0.037(5) 0.023(4) -0.001(4) -0.004(3) 0.005(4)
C42 0.042(5) 0.035(5) 0.030(5) -0.013(4) 0.005(4) 0.010(4)
C43 0.047(6) 0.030(5) 0.044(5) -0.002(4) 0.018(4) 0.019(4)
C44 0.034(5) 0.045(6) 0.029(5) 0.011(4) -0.001(4) 0.009(4)
C45 0.021(4) 0.027(4) 0.019(4) 0.009(3) 0.005(3) 0.004(3)
I5 0.0345(3) 0.0346(3) 0.0236(2) 0.0030(2) -0.0040(2) -0.0021(2)

loop_
_atom_type_symbol
_atom_type_description
_atom_type_scat_dispersion_real
_atom_type_scat_dispersion_imag
_atom_type_scat_source
C C 0.0181 0.0091 'International Tables Vol C Tables 4.2.6.8 and 6.1.1.4'
H H 0.0000 0.0000 'International Tables Vol C Tables 4.2.6.8 and 6.1.1.4'
N N 0.0311 0.0180 'International Tables Vol C Tables 4.2.6.8 and 6.1.1.4'
F F 0.0727 0.0534 'International Tables Vol C Tables 4.2.6.8 and 6.1.1.4'
I I -0.3257 6.8362 'International Tables Vol C Tables 4.2.6.8 and 6.1.1.4'

loop_
_geom_angle_atom_site_label_1
_geom_angle_atom_site_label_2
_geom_angle_atom_site_label_3
_geom_angle
_geom_angle_site_symmetry_1
_geom_angle_site_symmetry_3
_geom_angle_publ_flag
C11 C10 C15 119.2(9) . . ?
C11 C10 I1 120.0(7) . . ?
C15 C10 I1 120.7(6) . . ?
F1 C11 C10 120.9(10) . . ?
F1 C11 C12 117.5(9) . . ?
C10 C11 C12 121.7(10) . . ?
F2 C12 C13 121.1(10) . . ?
F2 C12 C11 119.6(11) . . ?
C13 C12 C11 119.3(9) . . ?
F3 C13 C12 119.1(10) . . ?
F3 C13 C14 120.6(11) . . ?
C12 C13 C14 120.3(9) . . ?
F4 C14 C15 121.5(9) . . ?
F4 C14 C13 117.3(9) . . ?
C15 C14 C13 121.3(10) . . ?
C14 C15 C10 118.3(8) . . ?
C14 C15 C16 119.2(8) . . ?
C10 C15 C16 122.4(7) . . ?
C21 C16 C17 116.8(8) . . ?
C21 C16 C15 121.8(7) . . ?
C17 C16 C15 121.4(8) . . ?
F5 C17 C18 119.4(7) . . ?
F5 C17 C16 119.3(8) . . ?
C18 C17 C16 121.3(8) . . ?
F6 C18 C17 120.6(8) . . ?
F6 C18 C19 119.7(8) . . ?
C17 C18 C19 119.7(8) . . ?
F7 C19 C18 118.6(8) . . ?
F7 C19 C20 119.3(7) . . ?
C18 C19 C20 122.1(8) . . ?
C19 C20 C21 116.4(7) . . ?
C19 C20 C22 121.4(7) . . ?
C21 C20 C22 122.3(7) . . ?
F8 C21 C16 118.0(7) . . ?
F8 C21 C20 118.3(7) . . ?
C16 C21 C20 123.7(7) . . ?
C27 C22 C23 118.1(7) . . ?
C27 C22 C20 122.9(7) . . ?
C23 C22 C20 119.0(7) . . ?
F9 C23 C22 119.7(7) . . ?
F9 C23 C24 118.8(7) . . ?
C22 C23 C24 121.5(8) . . ?
F10 C24 C25 121.8(8) . . ?
F10 C24 C23 119.4(8) . . ?
C25 C24 C23 118.8(8) . . ?
F11 C25 C24 118.8(8) . . ?
F11 C25 C26 120.3(8) . . ?
C24 C25 C26 120.9(8) . . ?
F12 C26 C25 118.6(8) . . ?
F12 C26 C27 120.6(8) . . ?
C25 C26 C27 120.8(8) . . ?
C26 C27 C22 119.9(7) . . ?
C26 C27 I2 119.1(6) . . ?
C22 C27 I2 120.9(6) . . ?
C7 N1 C2 121.7(12) . . ?
C7 N1 C1 120.6(11) . . ?
C2 N1 C1 117.7(11) . . ?
C8 N2 C3 120.1(9) . . ?
C8 N2 C4 119.7(9) . . ?
C3 N2 C4 118.4(9) . . ?
C9 N3 C5 120.7(9) . . ?
C9 N3 C6 119.2(9) . . ?
C5 N3 C6 119.7(9) . . ?
N1 C1 H1A 109.5 . . ?
N1 C1 H1AB 109.5 . . ?
H1A C1 H1AB 109.5 . . ?
N1 C1 H1AC 109.5 . . ?
H1A C1 H1AC 109.5 . . ?
H1AB C1 H1AC 109.5 . . ?
N1 C2 H2A 109.5 . . ?
N1 C2 H2AB 109.5 . . ?
H2A C2 H2AB 109.5 . . ?
N1 C2 H2AC 109.5 . . ?
H2A C2 H2AC 109.5 . . ?
H2AB C2 H2AC 109.5 . . ?
N2 C3 H3A 109.5 . . ?
N2 C3 H3AB 109.5 . . ?
H3A C3 H3AB 109.5 . . ?
N2 C3 H3AC 109.5 . . ?
H3A C3 H3AC 109.5 . . ?
H3AB C3 H3AC 109.5 . . ?
N2 C4 H4A 109.5 . . ?
N2 C4 H4AB 109.5 . . ?
H4A C4 H4AB 109.5 . . ?
N2 C4 H4AC 109.5 . . ?
H4A C4 H4AC 109.5 . . ?
H4AB C4 H4AC 109.5 . . ?
N3 C5 H5A 109.5 . . ?
N3 C5 H5AB 109.5 . . ?
H5A C5 H5AB 109.5 . . ?
N3 C5 H5AC 109.5 . . ?
H5A C5 H5AC 109.5 . . ?
H5AB C5 H5AC 109.5 . . ?
N3 C6 H6A 109.5 . . ?
N3 C6 H6AB 109.5 . . ?
H6A C6 H6AB 109.5 . . ?
N3 C6 H6AC 109.5 . . ?
H6A C6 H6AC 109.5 . . ?
H6AB C6 H6AC 109.5 . . ?
N1 C7 C9 150.0(11) . . ?
N1 C7 C8 149.4(11) . . ?
C9 C7 C8 60.5(7) . . ?
N2 C8 C7 150.9(9) . . ?
N2 C8 C9 149.4(9) . . ?
C7 C8 C9 59.6(7) . . ?
N3 C9 C7 151.4(9) . . ?
N3 C9 C8 148.7(9) . . ?
C7 C9 C8 59.8(7) . . ?
C29 C28 C33 119.5(8) . . ?
C29 C28 I3 118.6(7) . . ?
C33 C28 I3 121.9(6) . . ?
F13 C29 C28 121.7(8) . . ?
F13 C29 C30 117.3(8) . . ?
C28 C29 C30 121.0(9) . . ?
F14 C30 C31 120.7(9) . . ?
F14 C30 C29 119.5(9) . . ?
C31 C30 C29 119.8(9) . . ?
F15 C31 C30 119.7(9) . . ?
F15 C31 C32 121.2(10) . . ?
C30 C31 C32 119.2(9) . . ?
F16 C32 C33 120.6(8) . . ?
F16 C32 C31 117.1(8) . . ?
C33 C32 C31 122.2(9) . . ?
C32 C33 C28 118.3(8) . . ?
C32 C33 C34 118.6(8) . . ?
C28 C33 C34 123.1(7) . . ?
C39 C34 C35 114.9(7) . . ?
C39 C34 C33 123.1(7) . . ?
C35 C34 C33 121.9(8) . . ?
F17 C35 C36 118.0(7) . . ?
F17 C35 C34 117.5(7) . . ?
C36 C35 C34 124.5(7) . . ?
C37 C36 C35 115.9(7) . . ?
C37 C36 C40 121.5(7) . . ?
C35 C36 C40 122.4(7) . . ?
F20 C37 C36 119.6(8) . . ?
F20 C37 C38 117.4(8) . . ?
C36 C37 C38 122.9(8) . . ?
F19 C38 C39 121.1(8) . . ?
F19 C38 C37 120.6(8) . . ?
C39 C38 C37 118.3(8) . . ?
F18 C39 C38 118.5(8) . . ?
F18 C39 C34 118.0(7) . . ?
C38 C39 C34 123.5(8) . . ?
C45 C40 C41 118.4(7) . . ?
C45 C40 C36 123.3(7) . . ?
C41 C40 C36 118.3(7) . . ?
F21 C41 C42 118.0(8) . . ?
F21 C41 C40 119.7(8) . . ?
C42 C41 C40 122.3(8) . . ?
F22 C42 C41 121.1(8) . . ?
F22 C42 C43 119.7(8) . . ?
C41 C42 C43 119.2(8) . . ?
F23 C43 C44 121.4(9) . . ?
F23 C43 C42 119.6(8) . . ?
C44 C43 C42 119.0(8) . . ?
F24 C44 C45 121.1(8) . . ?
F24 C44 C43 116.7(8) . . ?
C45 C44 C43 122.2(8) . . ?
C44 C45 C40 118.9(7) . . ?
C44 C45 I4 119.3(6) . . ?
C40 C45 I4 121.8(6) . . ?

loop_
_geom_bond_atom_site_label_1
_geom_bond_atom_site_label_2
_geom_bond_distance
_geom_bond_site_symmetry_2
_geom_bond_publ_flag
I1 C10 2.091(9) . ?
I2 C27 2.107(7) . ?
F1 C11 1.352(12) . ?
F2 C12 1.343(11) . ?
F3 C13 1.347(12) . ?
F4 C14 1.342(11) . ?
F5 C17 1.333(9) . ?
F6 C18 1.336(10) . ?
F7 C19 1.342(10) . ?
F8 C21 1.337(9) . ?
F9 C23 1.338(10) . ?
F10 C24 1.335(10) . ?
F11 C25 1.354(10) . ?
F12 C26 1.340(10) . ?
C10 C11 1.377(13) . ?
C10 C15 1.403(13) . ?
C11 C12 1.380(16) . ?
C12 C13 1.356(16) . ?
C13 C14 1.386(14) . ?
C14 C15 1.382(12) . ?
C15 C16 1.488(12) . ?
C16 C21 1.386(11) . ?
C16 C17 1.396(12) . ?
C17 C18 1.368(13) . ?
C18 C19 1.372(12) . ?
C19 C20 1.385(12) . ?
C20 C21 1.386(11) . ?
C20 C22 1.481(10) . ?
C22 C27 1.387(11) . ?
C22 C23 1.389(11) . ?
C23 C24 1.398(12) . ?
C24 C25 1.357(13) . ?
C25 C26 1.367(13) . ?
C26 C27 1.387(11) . ?
N1 C7 1.327(12) . ?
N1 C2 1.436(16) . ?
N1 C1 1.453(17) . ?
N2 C8 1.331(12) . ?
N2 C3 1.439(13) . ?
N2 C4 1.441(13) . ?
N3 C9 1.316(12) . ?
N3 C5 1.447(13) . ?
N3 C6 1.462(13) . ?
C1 H1A 0.9800 . ?
C1 H1AB 0.9800 . ?
C1 H1AC 0.9800 . ?
C2 H2A 0.9800 . ?
C2 H2AB 0.9800 . ?
C2 H2AC 0.9800 . ?
C3 H3A 0.9800 . ?
C3 H3AB 0.9800 . ?
C3 H3AC 0.9800 . ?
C4 H4A 0.9800 . ?
C4 H4AB 0.9800 . ?
C4 H4AC 0.9800 . ?
C5 H5A 0.9800 . ?
C5 H5AB 0.9800 . ?
C5 H5AC 0.9800 . ?
C6 H6A 0.9800 . ?
C6 H6AB 0.9800 . ?
C6 H6AC 0.9800 . ?
C7 C9 1.371(13) . ?
C7 C8 1.374(12) . ?
C8 C9 1.384(13) . ?
I3 C28 2.113(8) . ?
I4 C45 2.104(8) . ?
F13 C29 1.351(11) . ?
F14 C30 1.351(11) . ?
F15 C31 1.341(11) . ?
F16 C32 1.349(10) . ?
F17 C35 1.341(9) . ?
F18 C39 1.351(10) . ?
F19 C38 1.343(10) . ?
F20 C37 1.357(10) . ?
F21 C41 1.347(10) . ?
F22 C42 1.348(10) . ?
F23 C43 1.340(10) . ?
F24 C44 1.353(10) . ?
C28 C29 1.368(12) . ?
C28 C33 1.398(12) . ?
C29 C30 1.385(14) . ?
C30 C31 1.365(15) . ?
C31 C32 1.373(13) . ?
C32 C33 1.372(11) . ?
C33 C34 1.479(11) . ?
C34 C39 1.393(12) . ?
C34 C35 1.400(11) . ?
C35 C36 1.389(11) . ?
C36 C37 1.377(12) . ?
C36 C40 1.486(10) . ?
C37 C38 1.381(13) . ?
C38 C39 1.363(13) . ?
C40 C45 1.387(11) . ?
C40 C41 1.387(11) . ?
C41 C42 1.360(12) . ?
C42 C43 1.378(14) . ?
C43 C44 1.375(13) . ?
C44 C45 1.371(12) . ?
